data_7025808
loop_
_publ_author_name
'Buvailo, Andrii I.'
'Gumienna-Kontecka, Elzbieta'
'Pavlova, Svetlana V.'
'Fritsky, Igor O.'
'Haukka, Matti'

_publ_section_title
;
 Dimeric versus polymeric coordination in copper(II) cationic complexes
 with bis(chelating) oxime and amide ligands.
;
_journal_issue 27
_journal_name_full 'Dalton transactions (Cambridge, England : 2003)'
_journal_page_first 6266
_journal_page_last 6275
_journal_paper_doi 10.1039/c0dt00008f
_journal_volume 39
_journal_year 2010
_chemical_formula_moiety 'C9 H17 Cl Cu N4 O9'
_chemical_formula_sum 'C9 H17 Cl Cu N4 O9'
_chemical_formula_weight 424.26
_chemical_name_systematic
;
?
;
_space_group_IT_number 14
_symmetry_cell_setting monoclinic
_symmetry_space_group_name_Hall '-P 2yn'
_symmetry_space_group_name_H-M 'P 1 21/n 1'
_atom_sites_solution_hydrogens geom
_atom_sites_solution_primary direct
_atom_sites_solution_secondary difmap
_audit_creation_method SHELXL-97
_cell_angle_alpha 90.00
_cell_angle_beta 90.78(3)
_cell_angle_gamma 90.00
_cell_formula_units_Z 4
_cell_length_a 11.107(2)
_cell_length_b 11.408(2)
_cell_length_c 12.134(2)
_cell_measurement_reflns_used 2109
_cell_measurement_temperature 120(2)
_cell_measurement_theta_max 27.48
_cell_measurement_theta_min 1.00
_cell_volume 1537.3(5)
_computing_cell_refinement 'Denzo/Scalepack (Otwinowski & Minor, 1997)'
_computing_data_collection 'Collect (Bruker, 2004)'
_computing_data_reduction 'Denzo/Scalepack (Otwinowski & Minor, 1997)'
_computing_molecular_graphics 'ORTEP-3 for Windows (Farrugia, 1997)'
_computing_publication_material 'SHELXL-97 (Sheldrick, 2008)'
_computing_structure_refinement 'SHELXL-97 (Sheldrick, 2008)'
_computing_structure_solution 'SIR2004 (Burla et al., 2005)'
_diffrn_ambient_temperature 120(2)
_diffrn_detector_area_resol_mean 9
_diffrn_measured_fraction_theta_full 0.991
_diffrn_measured_fraction_theta_max 0.921
_diffrn_measurement_device '95mm CCD camera on \k-goniostat'
_diffrn_measurement_device_type 'Nonius KappaCCD'
_diffrn_measurement_method '\f scans and \w scans with \k offset'
_diffrn_radiation_monochromator 'horizontally mounted graphite crystal'
_diffrn_radiation_source 'fine-focus sealed tube'
_diffrn_radiation_type MoK\a
_diffrn_radiation_wavelength 0.71073
_diffrn_reflns_av_R_equivalents 0.0551
_diffrn_reflns_av_sigmaI/netI 0.0602
_diffrn_reflns_limit_h_max 14
_diffrn_reflns_limit_h_min -14
_diffrn_reflns_limit_k_max 10
_diffrn_reflns_limit_k_min -15
_diffrn_reflns_limit_l_max 16
_diffrn_reflns_limit_l_min -16
_diffrn_reflns_number 10413
_diffrn_reflns_theta_full 25.00
_diffrn_reflns_theta_max 28.40
_diffrn_reflns_theta_min 3.57
_exptl_absorpt_coefficient_mu 1.650
_exptl_absorpt_correction_T_max 0.7962
_exptl_absorpt_correction_T_min 0.7306
_exptl_absorpt_correction_type multi-scan
_exptl_absorpt_process_details 'SADABS (Sheldrick, 2001)'
_exptl_crystal_colour green
_exptl_crystal_density_diffrn 1.833
_exptl_crystal_density_method 'not measured'
_exptl_crystal_description block
_exptl_crystal_F_000 868
_exptl_crystal_size_max 0.20
_exptl_crystal_size_mid 0.16
_exptl_crystal_size_min 0.14
_refine_diff_density_max 0.864
_refine_diff_density_min -0.690
_refine_diff_density_rms 0.091
_refine_ls_extinction_method none
_refine_ls_goodness_of_fit_ref 1.098
_refine_ls_hydrogen_treatment mixed
_refine_ls_matrix_type full
_refine_ls_number_parameters 229
_refine_ls_number_reflns 3551
_refine_ls_number_restraints 0
_refine_ls_restrained_S_all 1.098
_refine_ls_R_factor_all 0.0645
_refine_ls_R_factor_gt 0.0436
_refine_ls_shift/su_max 0.000
_refine_ls_shift/su_mean 0.000
_refine_ls_structure_factor_coef Fsqd
_refine_ls_weighting_details 'calc w=1/[\s^2^(Fo^2^)+(0.0429P)^2^+0.0000P] where P=(Fo^2^+2Fc^2^)/3'
_refine_ls_weighting_scheme calc
_refine_ls_wR_factor_gt 0.0917
_refine_ls_wR_factor_ref 0.0992
_reflns_number_gt 2843
_reflns_number_total 3551
_reflns_threshold_expression >2sigma(I)
_cod_data_source_file c0dt00008f.txt
_cod_data_source_block 2a
_cod_original_sg_symbol_H-M 'P 21/n'
_cod_database_code 7025808

loop_
_symmetry_equiv_pos_as_xyz
'x, y, z'
'-x+1/2, y+1/2, -z+1/2'
'-x, -y, -z'
'x-1/2, -y-1/2, z-1/2'

loop_
_atom_site_label
_atom_site_type_symbol
_atom_site_fract_x
_atom_site_fract_y
_atom_site_fract_z
_atom_site_U_iso_or_equiv
_atom_site_adp_type
_atom_site_occupancy
_atom_site_symmetry_multiplicity
_atom_site_calc_flag
_atom_site_refinement_flags
Cu1 Cu 0.27880(4) 0.31255(3) 0.52565(3) 0.01782(12) Uani 1 1 d .
Cl1 Cl 0.01583(6) 0.21982(6) 0.70306(6) 0.01692(17) Uani 1 1 d .
O1 O 0.1368(2) 0.52194(18) 0.46020(17) 0.0204(5) Uani 1 1 d .
H1O1 H 0.146(3) 0.474(3) 0.398(3) 0.031 Uiso 1 1 d .
O2 O 0.31493(19) 0.34160(17) 0.68454(16) 0.0165(5) Uani 1 1 d .
O3 O 0.17778(18) 0.64401(17) 0.98590(15) 0.0140(4) Uani 1 1 d .
O4 O 0.33135(19) 0.86852(17) 1.18558(16) 0.0176(5) Uani 1 1 d .
O5 O 0.4735(2) 0.3770(2) 0.4877(2) 0.0369(6) Uani 1 1 d .
H105 H 0.5001 0.3722 0.4167 0.056(14) Uiso 1 1 d R
H205 H 0.5200 0.4056 0.5385 0.085 Uiso 1 1 d R
O6 O 0.0761(2) 0.2116(2) 0.59861(18) 0.0283(6) Uani 1 1 d .
O8 O -0.0051(2) 0.34021(19) 0.7318(2) 0.0308(6) Uani 1 1 d .
O7 O -0.0954(2) 0.1575(2) 0.69764(19) 0.0294(6) Uani 1 1 d .
O9 O 0.0905(2) 0.1669(2) 0.78809(19) 0.0282(6) Uani 1 1 d .
N1 N 0.1987(2) 0.4658(2) 0.5423(2) 0.0166(5) Uani 1 1 d .
N2 N 0.2713(2) 0.4692(2) 0.8213(2) 0.0157(5) Uani 1 1 d .
H1N2 H 0.234(3) 0.531(3) 0.835(3) 0.024 Uiso 1 1 d .
N3 N 0.1926(2) 0.4909(2) 1.10426(19) 0.0141(5) Uani 1 1 d .
H1N3 H 0.218(3) 0.465(3) 1.159(3) 0.021 Uiso 1 1 d .
N4 N 0.2793(2) 0.7858(2) 1.12451(19) 0.0143(5) Uani 1 1 d .
C1 C 0.1149(3) 0.6065(3) 0.6755(3) 0.0177(6) Uani 1 1 d .
H1A H 0.0747 0.6401 0.6125 0.027 Uiso 1 1 calc R
H1B H 0.1652 0.6647 0.7100 0.027 Uiso 1 1 calc R
H1C H 0.0562 0.5797 0.7271 0.027 Uiso 1 1 calc R
C2 C 0.1901(3) 0.5063(2) 0.6400(2) 0.0147(6) Uani 1 1 d .
C3 C 0.2634(3) 0.4337(2) 0.7187(2) 0.0142(6) Uani 1 1 d .
C4 C 0.3323(3) 0.4053(2) 0.9097(2) 0.0164(6) Uani 1 1 d .
H4A H 0.3716 0.4604 0.9593 0.020 Uiso 1 1 calc R
H4B H 0.3937 0.3551 0.8787 0.020 Uiso 1 1 calc R
C5 C 0.2432(3) 0.3306(2) 0.9741(2) 0.0173(6) Uani 1 1 d .
H5A H 0.2865 0.2883 1.0315 0.021 Uiso 1 1 calc R
H5B H 0.2069 0.2734 0.9248 0.021 Uiso 1 1 calc R
C6 C 0.1431(3) 0.4038(2) 1.0268(2) 0.0165(6) Uani 1 1 d .
H6A H 0.0973 0.4437 0.9694 0.020 Uiso 1 1 calc R
H6B H 0.0887 0.3522 1.0656 0.020 Uiso 1 1 calc R
C7 C 0.2105(3) 0.6017(2) 1.0788(2) 0.0140(6) Uani 1 1 d .
C8 C 0.2732(3) 0.6787(2) 1.1604(2) 0.0141(6) Uani 1 1 d .
C9 C 0.3261(3) 0.6381(3) 1.2669(2) 0.0196(7) Uani 1 1 d .
H9A H 0.3952 0.6851 1.2852 0.029 Uiso 1 1 calc R
H9B H 0.3499 0.5576 1.2604 0.029 Uiso 1 1 calc R
H9C H 0.2673 0.6455 1.3237 0.029 Uiso 1 1 calc R

loop_
_atom_site_aniso_label
_atom_site_aniso_U_11
_atom_site_aniso_U_22
_atom_site_aniso_U_33
_atom_site_aniso_U_23
_atom_site_aniso_U_13
_atom_site_aniso_U_12
Cu1 0.0305(2) 0.01222(19) 0.01077(19) -0.00082(14) -0.00016(15) 0.00460(16)
Cl1 0.0163(4) 0.0170(4) 0.0175(4) -0.0005(3) 0.0024(3) -0.0014(3)
O1 0.0316(13) 0.0177(11) 0.0118(10) 0.0034(9) -0.0006(9) 0.0048(10)
O2 0.0238(12) 0.0128(10) 0.0131(10) -0.0019(8) 0.0019(9) 0.0024(9)
O3 0.0202(11) 0.0117(10) 0.0100(10) 0.0002(8) -0.0009(8) -0.0005(8)
O4 0.0252(11) 0.0156(11) 0.0121(10) -0.0048(8) 0.0019(9) -0.0058(9)
O5 0.0323(14) 0.0486(17) 0.0301(14) -0.0135(12) 0.0081(12) -0.0102(13)
O6 0.0332(14) 0.0312(14) 0.0207(12) -0.0044(10) 0.0131(11) -0.0078(11)
O8 0.0405(15) 0.0176(12) 0.0347(14) -0.0001(10) 0.0140(12) 0.0011(10)
O7 0.0219(12) 0.0368(14) 0.0295(13) -0.0029(11) 0.0019(11) -0.0137(10)
O9 0.0252(13) 0.0342(14) 0.0250(12) -0.0011(10) -0.0039(10) 0.0102(10)
N1 0.0219(13) 0.0130(12) 0.0149(13) 0.0036(10) 0.0007(11) -0.0001(11)
N2 0.0232(14) 0.0108(12) 0.0133(12) 0.0000(10) 0.0022(11) 0.0004(10)
N3 0.0205(14) 0.0132(12) 0.0087(12) 0.0002(10) 0.0002(10) 0.0018(10)
N4 0.0157(12) 0.0147(13) 0.0126(12) -0.0033(9) 0.0027(10) -0.0025(10)
C1 0.0205(16) 0.0139(14) 0.0187(15) -0.0001(12) 0.0005(13) 0.0010(13)
C2 0.0177(15) 0.0121(14) 0.0144(14) 0.0009(11) 0.0023(12) -0.0034(12)
C3 0.0179(15) 0.0099(13) 0.0148(14) 0.0001(11) 0.0050(12) -0.0034(11)
C4 0.0225(16) 0.0143(15) 0.0123(14) -0.0010(11) -0.0003(13) 0.0013(12)
C5 0.0266(17) 0.0124(15) 0.0128(14) -0.0005(11) 0.0023(13) -0.0013(12)
C6 0.0226(16) 0.0120(14) 0.0150(14) -0.0012(11) 0.0022(13) -0.0012(12)
C7 0.0152(14) 0.0140(14) 0.0129(14) 0.0004(11) 0.0054(12) 0.0009(12)
C8 0.0195(15) 0.0116(14) 0.0112(13) -0.0003(11) 0.0054(12) 0.0019(12)
C9 0.0248(17) 0.0176(15) 0.0165(15) -0.0009(12) -0.0012(13) 0.0010(13)

loop_
_atom_type_symbol
_atom_type_description
_atom_type_scat_dispersion_real
_atom_type_scat_dispersion_imag
_atom_type_scat_source
C C 0.0033 0.0016 'International Tables Vol C Tables 4.2.6.8 and 6.1.1.4'
H H 0.0000 0.0000 'International Tables Vol C Tables 4.2.6.8 and 6.1.1.4'
N N 0.0061 0.0033 'International Tables Vol C Tables 4.2.6.8 and 6.1.1.4'
O O 0.0106 0.0060 'International Tables Vol C Tables 4.2.6.8 and 6.1.1.4'
Cl Cl 0.1484 0.1585 'International Tables Vol C Tables 4.2.6.8 and 6.1.1.4'
Cu Cu 0.3201 1.2651 'International Tables Vol C Tables 4.2.6.8 and 6.1.1.4'

loop_
_geom_angle_atom_site_label_1
_geom_angle_atom_site_label_2
_geom_angle_atom_site_label_3
_geom_angle
_geom_angle_site_symmetry_1
_geom_angle_site_symmetry_3
N4 Cu1 N1 95.20(10) 2_546 .
N4 Cu1 O3 81.95(9) 2_546 2_546
N1 Cu1 O3 167.01(9) . 2_546
N4 Cu1 O2 172.28(9) 2_546 .
N1 Cu1 O2 80.72(9) . .
O3 Cu1 O2 100.56(8) 2_546 .
N4 Cu1 O5 99.25(10) 2_546 .
N1 Cu1 O5 99.28(10) . .
O3 Cu1 O5 93.69(9) 2_546 .
O2 Cu1 O5 87.91(9) . .
O7 Cl1 O8 110.15(15) . .
O7 Cl1 O6 109.79(14) . .
O8 Cl1 O6 110.75(14) . .
O7 Cl1 O9 108.21(14) . .
O8 Cl1 O9 108.60(14) . .
O6 Cl1 O9 109.29(15) . .
N1 O1 H1O1 105(2) . .
C3 O2 Cu1 111.57(18) . .
C7 O3 Cu1 111.24(18) . 2_556
Cu1 O5 H105 118.5 . .
Cu1 O5 H205 121.6 . .
H105 O5 H205 119.8 . .
C2 N1 O1 117.7(2) . .
C2 N1 Cu1 117.1(2) . .
O1 N1 Cu1 124.44(18) . .
C3 N2 C4 124.7(3) . .
C3 N2 H1N2 115(2) . .
C4 N2 H1N2 120(2) . .
C7 N3 C6 123.7(2) . .
C7 N3 H1N3 121(3) . .
C6 N3 H1N3 114(3) . .
C8 N4 O4 120.4(2) . .
C8 N4 Cu1 116.29(19) . 2_556
O4 N4 Cu1 123.13(18) . 2_556
C2 C1 H1A 109.5 . .
C2 C1 H1B 109.5 . .
H1A C1 H1B 109.5 . .
C2 C1 H1C 109.5 . .
H1A C1 H1C 109.5 . .
H1B C1 H1C 109.5 . .
N1 C2 C1 126.8(3) . .
N1 C2 C3 110.2(3) . .
C1 C2 C3 123.0(3) . .
O2 C3 N2 122.7(3) . .
O2 C3 C2 119.6(2) . .
N2 C3 C2 117.6(3) . .
N2 C4 C5 110.9(2) . .
N2 C4 H4A 109.5 . .
C5 C4 H4A 109.5 . .
N2 C4 H4B 109.5 . .
C5 C4 H4B 109.5 . .
H4A C4 H4B 108.0 . .
C4 C5 C6 112.8(2) . .
C4 C5 H5A 109.0 . .
C6 C5 H5A 109.0 . .
C4 C5 H5B 109.0 . .
C6 C5 H5B 109.0 . .
H5A C5 H5B 107.8 . .
N3 C6 C5 111.5(2) . .
N3 C6 H6A 109.3 . .
C5 C6 H6A 109.3 . .
N3 C6 H6B 109.3 . .
C5 C6 H6B 109.3 . .
H6A C6 H6B 108.0 . .
O3 C7 N3 122.0(3) . .
O3 C7 C8 119.3(3) . .
N3 C7 C8 118.7(3) . .
N4 C8 C9 124.2(3) . .
N4 C8 C7 111.0(2) . .
C9 C8 C7 124.8(3) . .
C8 C9 H9A 109.5 . .
C8 C9 H9B 109.5 . .
H9A C9 H9B 109.5 . .
C8 C9 H9C 109.5 . .
H9A C9 H9C 109.5 . .
H9B C9 H9C 109.5 . .

loop_
_geom_bond_atom_site_label_1
_geom_bond_atom_site_label_2
_geom_bond_distance
_geom_bond_site_symmetry_2
Cu1 N4 1.949(2) 2_546
Cu1 N1 1.973(2) .
Cu1 O3 1.988(2) 2_546
Cu1 O2 1.992(2) .
Cu1 O5 2.336(3) .
Cl1 O7 1.426(2) .
Cl1 O8 1.437(2) .
Cl1 O6 1.445(2) .
Cl1 O9 1.447(2) .
O1 N1 1.363(3) .
O1 H1O1 0.93(4) .
O2 C3 1.269(3) .
O3 C7 1.274(3) .
O3 Cu1 1.988(2) 2_556
O4 N4 1.328(3) .
O5 H105 0.9158 .
O5 H205 0.8631 .
N1 C2 1.278(4) .
N2 C3 1.312(4) .
N2 C4 1.457(4) .
N2 H1N2 0.83(3) .
N3 C7 1.317(4) .
N3 C6 1.469(4) .
N3 H1N3 0.78(3) .
N4 C8 1.299(4) .
N4 Cu1 1.949(2) 2_556
C1 C2 1.483(4) .
C1 H1A 0.9600 .
C1 H1B 0.9600 .
C1 H1C 0.9600 .
C2 C3 1.496(4) .
C4 C5 1.528(4) .
C4 H4A 0.9700 .
C4 H4B 0.9700 .
C5 C6 1.537(4) .
C5 H5A 0.9700 .
C5 H5B 0.9700 .
C6 H6A 0.9700 .
C6 H6B 0.9700 .
C7 C8 1.490(4) .
C8 C9 1.486(4) .
C9 H9A 0.9600 .
C9 H9B 0.9600 .
C9 H9C 0.9600 .

loop_
_geom_hbond_atom_site_label_D
_geom_hbond_atom_site_label_H
_geom_hbond_atom_site_label_A
_geom_hbond_distance_DH
_geom_hbond_distance_HA
_geom_hbond_distance_DA
_geom_hbond_angle_DHA
_geom_hbond_site_symmetry_A
O1 H1O1 O4 0.93(4) 1.60(4) 2.517(3) 166(3) 2_546
N2 H1N2 O3 0.83(3) 2.33(3) 3.016(3) 139(3) .
N3 H1N3 O4 0.78(3) 2.26(3) 2.923(3) 144(3) 2_547

loop_
_geom_torsion_atom_site_label_1
_geom_torsion_atom_site_label_2
_geom_torsion_atom_site_label_3
_geom_torsion_atom_site_label_4
_geom_torsion
_geom_torsion_site_symmetry_1
N1 Cu1 O2 C3 5.23(19) .
O3 Cu1 O2 C3 -161.65(19) 2_546
O5 Cu1 O2 C3 105.0(2) .
N4 Cu1 N1 C2 164.7(2) 2_546
O3 Cu1 N1 C2 88.1(5) 2_546
O2 Cu1 N1 C2 -8.7(2) .
O5 Cu1 N1 C2 -95.0(2) .
N4 Cu1 N1 O1 -4.9(2) 2_546
O3 Cu1 N1 O1 -81.6(5) 2_546
O2 Cu1 N1 O1 -178.3(2) .
O5 Cu1 N1 O1 95.3(2) .
O1 N1 C2 C1 2.8(4) .
Cu1 N1 C2 C1 -167.6(2) .
O1 N1 C2 C3 179.9(2) .
Cu1 N1 C2 C3 9.5(3) .
Cu1 O2 C3 N2 178.2(2) .
Cu1 O2 C3 C2 -1.8(3) .
C4 N2 C3 O2 -4.2(5) .
C4 N2 C3 C2 175.9(3) .
N1 C2 C3 O2 -5.0(4) .
C1 C2 C3 O2 172.2(3) .
N1 C2 C3 N2 175.0(3) .
C1 C2 C3 N2 -7.8(4) .
C3 N2 C4 C5 -95.6(3) .
N2 C4 C5 C6 -59.6(3) .
C7 N3 C6 C5 98.0(3) .
C4 C5 C6 N3 -59.8(3) .
Cu1 O3 C7 N3 -179.0(2) 2_556
Cu1 O3 C7 C8 -0.3(3) 2_556
C6 N3 C7 O3 5.1(4) .
C6 N3 C7 C8 -173.6(3) .
O4 N4 C8 C9 -2.6(4) .
Cu1 N4 C8 C9 172.4(2) 2_556
O4 N4 C8 C7 179.6(2) .
Cu1 N4 C8 C7 -5.5(3) 2_556
O3 C7 C8 N4 3.8(4) .
N3 C7 C8 N4 -177.4(3) .
O3 C7 C8 C9 -174.0(3) .
N3 C7 C8 C9 4.8(4) .
